data_7009199
loop_
_publ_author_name
'Wright, Paul A.'
'Maple, Martin J.'
'Slawin, Alexandra M. Z.'
'Patinec, V\'eronique'
'Aitken, R. Alan'
'Welsh, Simon'
'Cox, Paul A.'

_publ_section_title
;
 Cation-directed syntheses of novel zeolite-like
 metalloaluminophosphates STA-6 and STA-7 in the presence of
 azamacrocycle templates
;
_journal_issue 8
_journal_name_full 'Journal of the Chemical Society, Dalton Transactions'
_journal_page_first 1243
_journal_paper_doi 10.1039/a909249h
_journal_year 2000
_chemical_compound_source -
_chemical_formula_analytical 'C1.75 H5.50 Al2.10 Co0.90 N0.50 O12.75 P3'
_chemical_formula_moiety 'C1.75 H5.50 Al2.10 Co0.90 N0.50 O12.75 P3'
_chemical_formula_structural 'C1.75 H5.50 Al2.10 Co0.90 N0.50 O12.75 P3'
_chemical_formula_sum 'C1.75 H5.5 Al2.1 Co0.9 N0.5 O12.75 P3'
_chemical_formula_weight 440.17
_chemical_melting_point ?
_space_group_IT_number 85
_symmetry_cell_setting tetragonal
_symmetry_space_group_name_Hall '-P 4a'
_symmetry_space_group_name_H-M 'P 4/n :2'
_atom_sites_solution_hydrogens geom
_atom_sites_solution_primary direct
_atom_sites_solution_secondary difmap
_audit_creation_method SHELXL
_cell_angle_alpha 90.00
_cell_angle_beta 90.00
_cell_angle_gamma 90.00
_cell_formula_units_Z 8
_cell_length_a 18.740(5)
_cell_length_b 18.740
_cell_length_c 9.439(7)
_cell_measurement_reflns_used 25
_cell_measurement_temperature 293(2)
_cell_measurement_theta_max 12.18
_cell_measurement_theta_min 10.61
_cell_volume 3315(3)
_computing_cell_refinement teXsan
_computing_data_collection teXsan
_computing_data_reduction teXsan
_computing_molecular_graphics 'Bruker SHELXTL'
_computing_publication_material 'Bruker SHELXTL'
_computing_structure_refinement 'SHELXL-93 (Sheldrick, 1993)'
_computing_structure_solution 'SHELXS-86 (Sheldrick, 1990)'
_diffrn_ambient_temperature 293(2)
_diffrn_measurement_device AFC7S
_diffrn_measurement_method '\w scans'
_diffrn_radiation_monochromator graphite
_diffrn_radiation_source 'fine-focus sealed tube'
_diffrn_radiation_type CuK\a
_diffrn_radiation_wavelength 1.54178
_diffrn_reflns_av_R_equivalents 0.0790
_diffrn_reflns_av_sigmaI/netI 0.0993
_diffrn_reflns_limit_h_max 21
_diffrn_reflns_limit_h_min 0
_diffrn_reflns_limit_k_max 21
_diffrn_reflns_limit_k_min 0
_diffrn_reflns_limit_l_max 10
_diffrn_reflns_limit_l_min 0
_diffrn_reflns_number 2642
_diffrn_reflns_theta_max 60.14
_diffrn_reflns_theta_min 3.34
_diffrn_standards_decay_% 1.3
_diffrn_standards_interval_count 150
_diffrn_standards_interval_time -
_diffrn_standards_number 3
_exptl_absorpt_coefficient_mu 11.749
_exptl_absorpt_correction_T_max 1.0000
_exptl_absorpt_correction_T_min 0.6209
_exptl_absorpt_correction_type psi-scan
_exptl_crystal_colour blue
_exptl_crystal_density_diffrn 1.764
_exptl_crystal_density_meas ?
_exptl_crystal_density_method -
_exptl_crystal_description prism
_exptl_crystal_F_000 1745
_exptl_crystal_size_max 0.22
_exptl_crystal_size_mid 0.10
_exptl_crystal_size_min 0.10
_refine_diff_density_max 2.925
_refine_diff_density_min -1.979
_refine_diff_density_rms 0.208
_refine_ls_extinction_coef -
_refine_ls_extinction_method none-SWAT
_refine_ls_goodness_of_fit_all 1.057
_refine_ls_goodness_of_fit_obs 1.203
_refine_ls_hydrogen_treatment -
_refine_ls_matrix_type full
_refine_ls_number_parameters 182
_refine_ls_number_reflns 2422
_refine_ls_number_restraints 0
_refine_ls_restrained_S_all 1.277
_refine_ls_restrained_S_obs 1.203
_refine_ls_R_factor_all 0.2029
_refine_ls_R_factor_obs 0.1169
_refine_ls_shift/esd_max -1.068
_refine_ls_shift/esd_mean 0.059
_refine_ls_structure_factor_coef Fsqd
_refine_ls_weighting_details 'w=1/[\s^2^(Fo^2^)+(0.2179P)^2^+36.8230P] where P=(Fo^2^+2Fc^2^)/3'
_refine_ls_weighting_scheme calc
_refine_ls_wR_factor_all 0.4409
_refine_ls_wR_factor_obs 0.3134
_reflns_number_observed 1311
_reflns_number_total 2472
_reflns_observed_criterion >2sigma(I)
_cod_data_source_file a909249h.txt
_cod_data_source_block Co-STA-7
_cod_depositor_comments
;
The following automatic conversions were performed:
'_symmetry_cell_setting' value 'Tetragonal' changed to 'tetragonal'
according to '/home/adriana/struct/CIF-dictionaries/cif_core.dic'
dictionary named 'cif_core.dic' version 2.4.1 from 2010-06-29.

Automatic conversion script
Id: cif_fix_enum 1555 2011-01-17 13:19:09Z saulius 

The following automatic conversions were performed:

'_chemical_melting_point' value '-' was changed to '?' - the value is
undefined or not given.

Automatic conversion script
Id: cif_fix_values 1569 2011-02-09 13:29:24Z adriana 

The following automatic conversions were performed:

'_exptl_absorpt_correction_type' tag value 'psi-scans' was replaced
with 'psi-scan' value.

Automatic conversion script
Id: cif_fix_values 1646 2011-03-28 12:23:43Z adriana 

The following automatic conversions were performed:

'_exptl_crystal_density_meas' value '-' was changed to '?' - the
value is perceived as not measured.

Automatic conversion script
Id: cif_fix_values 3008 2015-01-20 13:52:24Z robertas 

The following automatic conversions were performed:

'_refine_ls_weighting_scheme' value 'calc
w=1/[\s^2^(Fo^2^)+(0.2179P)^2^+36.8230P] where P=(Fo^2^+2Fc^2^)/3'
was changed to 'calc'. New tag '_refine_ls_weighting_details' was
created. The value of the new tag was set to
'w=1/[\s^2^(Fo^2^)+(0.2179P)^2^+36.8230P] where P=(Fo^2^+2Fc^2^)/3'.

Automatic conversion script
Id: cif_fix_values 3143 2015-03-26 13:38:13Z robertas 
;
_cod_original_cell_volume 3314.9(25)
_cod_original_sg_symbol_H-M P4/n
_cod_original_formula_sum 'C1.75 H5.50 Al2.10 Co0.90 N0.50 O12.75 P3'
_cod_database_code 7009199

loop_
_symmetry_equiv_pos_as_xyz
'x, y, z'
'-x+1/2, -y+1/2, z'
'-y+1/2, x, z'
'y, -x+1/2, z'
'-x, -y, -z'
'x-1/2, y-1/2, -z'
'y-1/2, -x, -z'
'-y, x-1/2, -z'

loop_
_atom_site_aniso_label
_atom_site_aniso_U_11
_atom_site_aniso_U_22
_atom_site_aniso_U_33
_atom_site_aniso_U_23
_atom_site_aniso_U_13
_atom_site_aniso_U_12
Al1 0.165(8) 0.081(5) 0.076(5) -0.030(4) -0.002(5) -0.019(5)
Co1 0.009(2) 0.035(3) 0.011(2) 0.016(2) 0.007(2) 0.010(2)
O1 0.089(6) 0.061(5) 0.042(4) 0.017(4) 0.005(4) 0.020(4)
O2 0.080(6) 0.091(6) 0.043(5) -0.016(4) 0.021(4) -0.029(5)
O3 0.081(6) 0.076(6) 0.051(5) -0.005(5) 0.010(5) 0.004(5)
O4 0.073(6) 0.075(6) 0.070(6) 0.013(5) -0.015(5) -0.002(5)
P1 0.059(2) 0.0454(15) 0.0360(14) 0.0003(13) -0.0002(14) 0.0001(13)
Al2 0.036(2) 0.068(3) 0.055(3) -0.008(3) 0.008(3) 0.028(2)
Co2 0.077(4) 0.021(3) 0.032(4) 0.001(3) -0.011(4) -0.036(3)
O5 0.091(7) 0.092(7) 0.058(6) 0.000(5) 0.000(5) 0.001(6)
O6 0.086(6) 0.082(6) 0.054(5) -0.004(5) -0.006(5) 0.003(5)
O7 0.078(6) 0.053(5) 0.086(6) 0.005(5) 0.010(5) -0.015(5)
O8 0.086(6) 0.047(5) 0.066(6) 0.006(4) -0.009(5) 0.002(4)
P2 0.0472(15) 0.0419(14) 0.047(2) 0.0049(14) -0.0024(14) 0.0040(12)
Al3 0.102(4) 0.030(2) 0.040(3) -0.013(2) 0.014(3) -0.037(2)
Co3 0.036(3) 0.093(5) 0.041(4) 0.008(4) -0.006(4) 0.043(3)
O9 0.083(6) 0.101(8) 0.073(7) 0.000(6) 0.004(5) 0.010(6)
O10 0.068(5) 0.054(5) 0.082(6) 0.001(5) -0.007(5) -0.010(4)
O11 0.106(7) 0.052(5) 0.043(5) -0.013(4) 0.008(5) -0.010(5)
O12 0.096(6) 0.055(5) 0.075(6) 0.003(4) -0.018(5) -0.001(5)
P3 0.0451(15) 0.056(2) 0.0344(14) -0.0050(13) 0.0009(13) -0.0016(13)

loop_
_atom_site_label
_atom_site_type_symbol
_atom_site_fract_x
_atom_site_fract_y
_atom_site_fract_z
_atom_site_U_iso_or_equiv
_atom_site_thermal_displace_type
_atom_site_occupancy
_atom_site_calc_flag
_atom_site_refinement_flags
_atom_site_disorder_group
Al1 Al 0.0661(2) 0.55131(15) 0.3350(3) 0.107(3) Uani 0.70 d P .
Co1 Co 0.0661(2) 0.55131(15) 0.3350(3) 0.0181(13) Uani 0.30 d P .
O1 O 0.0602(5) 0.6278(4) 0.2396(8) 0.064(2) Uani 1 d . .
O2 O 0.0803(5) 0.5745(5) 0.5058(9) 0.071(3) Uani 1 d . .
O3 O 0.1370(5) 0.5002(5) 0.2824(9) 0.069(3) Uani 1 d . .
O4 O -0.0129(5) 0.5051(5) 0.3198(9) 0.073(3) Uani 1 d . .
P1 P 0.0675(2) 0.6661(2) 0.0924(3) 0.0467(7) Uani 1 d . .
Al2 Al -0.04526(14) 0.66417(13) -0.1571(3) 0.053(2) Uani 0.70 d P .
Co2 Co -0.04526(14) 0.66417(13) -0.1571(3) 0.043(2) Uani 0.30 d P .
O5 O -0.0008(5) 0.6544(5) 0.0060(10) 0.080(3) Uani 1 d . .
O6 O 0.0097(5) 0.6306(5) -0.2909(9) 0.074(3) Uani 1 d . .
O7 O -0.1265(5) 0.6214(4) -0.1555(10) 0.072(3) Uani 1 d . .
O8 O -0.0639(5) 0.7524(4) -0.1914(9) 0.067(3) Uani 1 d . .
P2 P -0.0490(2) 0.83370(15) -0.1596(3) 0.0452(7) Uani 1 d . .
Al3 Al 0.0660(2) 0.83436(15) 0.0833(3) 0.057(2) Uani 0.70 d P .
Co3 Co 0.0660(2) 0.83436(15) 0.0833(3) 0.057(2) Uani 0.30 d P .
O9 O -0.0127(5) 0.8440(6) -0.0114(11) 0.086(3) Uani 1 d . .
O10 O 0.1365(5) 0.8668(4) -0.0096(11) 0.068(3) Uani 1 d . .
O11 O 0.0599(5) 0.8766(4) 0.2431(9) 0.067(3) Uani 1 d . .
O12 O 0.0800(5) 0.7470(5) 0.1255(10) 0.075(3) Uani 1 d . .
P3 P -0.05544(15) 0.4349(2) 0.3361(3) 0.0451(8) Uani 1 d . .
O20 O 0.2500 0.2500 0.1929 0.204 Uiso 1 d S .
O30 O 0.2500 0.7500 0.5000 0.207 Uiso 1 d S .
O40 O 0.2500 0.2500 -0.0188 0.200 Uiso 1 d S .
N1 N 0.3948 0.2638 0.6431 0.050 Uiso 0.13 d P .
C1 C 0.4601 0.2412 0.5655 0.050 Uiso 0.13 d P .
N2 N 0.0717 0.2598 0.6719 0.050 Uiso 0.13 d P .
C2 C 0.0052 0.2818 0.5974 0.050 Uiso 0.13 d P .
N3 N 0.2803 0.4072 0.6005 0.050 Uiso 0.13 d P .
C3 C 0.2906 0.3986 0.7556 0.050 Uiso 0.13 d P .
N4 N 0.2251 0.1373 0.6606 0.050 Uiso 0.13 d P .
C4 C 0.2270 0.0861 0.5396 0.050 Uiso 0.13 d P .
C5 C 0.1258 0.3187 0.6827 0.050 Uiso 0.13 d P .
C6 C 0.1551 0.3497 0.5420 0.050 Uiso 0.13 d P .
C7 C 0.2040 0.4157 0.5565 0.050 Uiso 0.13 d P .
C8 C 0.3248 0.3598 0.5071 0.050 Uiso 0.13 d P .
C9 C 0.3329 0.2800 0.5470 0.050 Uiso 0.13 d P .
C10 C 0.3766 0.2174 0.7670 0.050 Uiso 0.13 d P .
C11 C 0.3562 0.1382 0.7411 0.050 Uiso 0.13 d P .
C12 C 0.2777 0.1183 0.7735 0.050 Uiso 0.13 d P .
C13 C 0.1512 0.1486 0.7171 0.050 Uiso 0.13 d P .
C14 C 0.1005 0.1904 0.6164 0.050 Uiso 0.13 d P .

loop_
_atom_type_symbol
_atom_type_description
_atom_type_scat_dispersion_real
_atom_type_scat_dispersion_imag
_atom_type_scat_source
C C 0.0181 0.0091 'International Tables Vol C Tables 4.2.6.8 and 6.1.1.4'
H H 0.0000 0.0000 'International Tables Vol C Tables 4.2.6.8 and 6.1.1.4'
N N 0.0311 0.0180 'International Tables Vol C Tables 4.2.6.8 and 6.1.1.4'
O O 0.0492 0.0322 'International Tables Vol C Tables 4.2.6.8 and 6.1.1.4'
P P 0.2955 0.4335 'International Tables Vol C Tables 4.2.6.8 and 6.1.1.4'
Co Co -2.3653 3.6143 'International Tables Vol C Tables 4.2.6.8 and 6.1.1.4'
Al Al 0.2130 0.2455 'International Tables Vol C Tables 4.2.6.8 and 6.1.1.4'

loop_
_geom_angle_atom_site_label_1
_geom_angle_atom_site_label_2
_geom_angle_atom_site_label_3
_geom_angle
_geom_angle_site_symmetry_1
_geom_angle_site_symmetry_3
_geom_angle_publ_flag
O2 Al1 O1 107.4(4) . . ?
O2 Al1 O3 107.4(5) . . ?
O1 Al1 O3 111.7(4) . . ?
O2 Al1 O4 110.1(4) . . ?
O1 Al1 O4 108.9(4) . . ?
O3 Al1 O4 111.2(5) . . ?
O2 Co1 O1 107.4(4) . . ?
O2 Co1 O3 107.4(5) . . ?
O1 Co1 O3 111.7(4) . . ?
O2 Co1 O4 110.1(4) . . ?
O1 Co1 O4 108.9(4) . . ?
O3 Co1 O4 111.2(5) . . ?
P1 O1 Al1 148.2(6) . . ?
P1 O1 Co1 148.2(6) . . ?
Al1 O1 Co1 0.0(3) . . ?
P3 O2 Al1 146.1(6) 5_566 . ?
P3 O2 Co1 146.1(6) 5_566 . ?
Al1 O2 Co1 0.0(3) . . ?
P2 O3 Al1 144.1(6) 8_665 . ?
P2 O3 Co1 144.1(6) 8_665 . ?
Al1 O3 Co1 0.0(3) . . ?
P3 O4 Al1 149.7(6) . . ?
P3 O4 Co1 149.7(6) . . ?
Al1 O4 Co1 0.0(3) . . ?
O5 P1 O10 110.0(5) . 8_665 ?
O5 P1 O12 111.7(5) . . ?
O10 P1 O12 109.1(5) 8_665 . ?
O5 P1 O1 109.4(5) . . ?
O10 P1 O1 110.5(5) 8_665 . ?
O12 P1 O1 106.2(5) . . ?
O8 Al2 O7 105.6(4) . . ?
O8 Al2 O6 109.3(5) . . ?
O7 Al2 O6 111.1(5) . . ?
O8 Al2 O5 111.1(5) . . ?
O7 Al2 O5 111.3(5) . . ?
O6 Al2 O5 108.4(5) . . ?
O8 Co2 O7 105.6(4) . . ?
O8 Co2 O6 109.3(5) . . ?
O7 Co2 O6 111.1(5) . . ?
O8 Co2 O5 111.1(5) . . ?
O7 Co2 O5 111.3(5) . . ?
O6 Co2 O5 108.4(5) . . ?
P1 O5 Co2 147.7(7) . . ?
P1 O5 Al2 147.7(7) . . ?
Co2 O5 Al2 0.0(2) . . ?
P3 O6 Al2 143.8(6) 5_565 . ?
P3 O6 Co2 143.8(6) 5_565 . ?
Al2 O6 Co2 0.0(2) . . ?
P2 O7 Al2 146.5(6) 4_455 . ?
P2 O7 Co2 146.5(6) 4_455 . ?
Al2 O7 Co2 0.0(2) . . ?
P2 O8 Al2 148.9(6) . . ?
P2 O8 Co2 148.9(6) . . ?
Al2 O8 Co2 0.0(2) . . ?
O7 P2 O9 107.3(5) 3_565 . ?
O7 P2 O8 108.3(5) 3_565 . ?
O9 P2 O8 111.5(5) . . ?
O7 P2 O3 111.3(5) 3_565 7_565 ?
O9 P2 O3 111.0(5) . 7_565 ?
O8 P2 O3 107.4(5) . 7_565 ?
O10 Al3 O12 110.1(5) . . ?
O10 Al3 O11 110.0(5) . . ?
O12 Al3 O11 104.4(4) . . ?
O10 Al3 O9 111.0(5) . . ?
O12 Al3 O9 110.6(5) . . ?
O11 Al3 O9 110.5(5) . . ?
O10 Co3 O12 110.1(5) . . ?
O10 Co3 O11 110.0(5) . . ?
O12 Co3 O11 104.4(4) . . ?
O10 Co3 O9 111.0(5) . . ?
O12 Co3 O9 110.6(5) . . ?
O11 Co3 O9 110.5(5) . . ?
P2 O9 Co3 144.7(7) . . ?
P2 O9 Al3 144.7(7) . . ?
Co3 O9 Al3 0.0(3) . . ?
P1 O10 Al3 144.9(6) 7_565 . ?
P1 O10 Co3 144.9(6) 7_565 . ?
Al3 O10 Co3 0.0(3) . . ?
P3 O11 Al3 151.3(6) 3_565 . ?
P3 O11 Co3 151.3(6) 3_565 . ?
Al3 O11 Co3 0.0(3) . . ?
P1 O12 Co3 149.3(7) . . ?
P1 O12 Al3 149.3(7) . . ?
Co3 O12 Al3 0.0(3) . . ?
O4 P3 O11 108.3(5) . 4_455 ?
O4 P3 O6 111.0(5) . 5_565 ?
O11 P3 O6 110.3(5) 4_455 5_565 ?
O4 P3 O2 110.0(5) . 5_566 ?
O11 P3 O2 107.5(5) 4_455 5_566 ?
O6 P3 O2 109.5(5) 5_565 5_566 ?

loop_
_geom_bond_atom_site_label_1
_geom_bond_atom_site_label_2
_geom_bond_distance
_geom_bond_site_symmetry_2
_geom_bond_publ_flag
Al1 O2 1.691(9) . ?
Al1 O1 1.697(8) . ?
Al1 O3 1.710(9) . ?
Al1 O4 1.722(10) . ?
Co1 O2 1.691(9) . ?
Co1 O1 1.697(8) . ?
Co1 O3 1.710(9) . ?
Co1 O4 1.722(10) . ?
O1 P1 1.570(8) . ?
O2 P3 1.573(8) 5_566 ?
O3 P2 1.580(9) 8_665 ?
O4 P3 1.546(10) . ?
P1 O5 1.534(10) . ?
P1 O10 1.560(9) 8_665 ?
P1 O12 1.565(9) . ?
Al2 O8 1.721(8) . ?
Al2 O7 1.721(9) . ?
Al2 O6 1.747(10) . ?
Al2 O5 1.760(10) . ?
Co2 O8 1.721(8) . ?
Co2 O7 1.721(9) . ?
Co2 O6 1.747(10) . ?
Co2 O5 1.760(10) . ?
O6 P3 1.557(10) 5_565 ?
O7 P2 1.548(9) 4_455 ?
O8 P2 1.578(8) . ?
P2 O7 1.548(9) 3_565 ?
P2 O9 1.568(11) . ?
P2 O3 1.580(9) 7_565 ?
Al3 O10 1.698(9) . ?
Al3 O12 1.705(9) . ?
Al3 O11 1.707(8) . ?
Al3 O9 1.735(11) . ?
Co3 O10 1.698(9) . ?
Co3 O12 1.705(9) . ?
Co3 O11 1.707(8) . ?
Co3 O9 1.735(11) . ?
O10 P1 1.560(9) 7_565 ?
O11 P3 1.550(8) 3_565 ?
P3 O11 1.550(8) 4_455 ?
P3 O6 1.557(10) 5_565 ?
P3 O2 1.573(8) 5_566 ?

loop_
_geom_torsion_atom_site_label_1
_geom_torsion_atom_site_label_2
_geom_torsion_atom_site_label_3
_geom_torsion_atom_site_label_4
_geom_torsion
_geom_torsion_site_symmetry_1
_geom_torsion_site_symmetry_2
_geom_torsion_site_symmetry_3
_geom_torsion_site_symmetry_4
_geom_torsion_publ_flag
O2 Al1 O1 P1 155.8(11) . . . . ?
O3 Al1 O1 P1 38.2(13) . . . . ?
O4 Al1 O1 P1 -85.0(12) . . . . ?
O2 Al1 O1 Co1 0.0(1000) . . . . ?
O3 Al1 O1 Co1 0.0(1000) . . . . ?
O4 Al1 O1 Co1 0.0(1000) . . . . ?
O2 Co1 O1 P1 155.8(11) . . . . ?
O3 Co1 O1 P1 38.2(13) . . . . ?
O4 Co1 O1 P1 -85.0(12) . . . . ?
O2 Co1 O1 Al1 0.0(1000) . . . . ?
O3 Co1 O1 Al1 0.0(1000) . . . . ?
O4 Co1 O1 Al1 0.0(1000) . . . . ?
O1 Al1 O2 P3 128.3(11) . . . 5_566 ?
O3 Al1 O2 P3 -111.3(11) . . . 5_566 ?
O4 Al1 O2 P3 9.9(13) . . . 5_566 ?
O1 Al1 O2 Co1 0.0(1000) . . . . ?
O3 Al1 O2 Co1 0.0(1000) . . . . ?
O4 Al1 O2 Co1 0.0(1000) . . . . ?
O1 Co1 O2 P3 128.3(11) . . . 5_566 ?
O3 Co1 O2 P3 -111.3(11) . . . 5_566 ?
O4 Co1 O2 P3 9.9(13) . . . 5_566 ?
O1 Co1 O2 Al1 0.0(1000) . . . . ?
O3 Co1 O2 Al1 0.0(1000) . . . . ?
O4 Co1 O2 Al1 0.0(1000) . . . . ?
O2 Al1 O3 P2 170.9(9) . . . 8_665 ?
O1 Al1 O3 P2 -71.6(11) . . . 8_665 ?
O4 Al1 O3 P2 50.3(11) . . . 8_665 ?
O2 Al1 O3 Co1 0.0(1000) . . . . ?
O1 Al1 O3 Co1 0.0(1000) . . . . ?
O4 Al1 O3 Co1 0.0(1000) . . . . ?
O2 Co1 O3 P2 170.9(9) . . . 8_665 ?
O1 Co1 O3 P2 -71.6(11) . . . 8_665 ?
O4 Co1 O3 P2 50.3(11) . . . 8_665 ?
O2 Co1 O3 Al1 0.0(1000) . . . . ?
O1 Co1 O3 Al1 0.0(1000) . . . . ?
O4 Co1 O3 Al1 0.0(1000) . . . . ?
O2 Al1 O4 P3 -78.8(13) . . . . ?
O1 Al1 O4 P3 163.7(11) . . . . ?
O3 Al1 O4 P3 40.1(13) . . . . ?
O2 Al1 O4 Co1 0.0(1000) . . . . ?
O1 Al1 O4 Co1 0.0(1000) . . . . ?
O3 Al1 O4 Co1 0.0(1000) . . . . ?
O2 Co1 O4 P3 -78.8(13) . . . . ?
O1 Co1 O4 P3 163.7(11) . . . . ?
O3 Co1 O4 P3 40.1(13) . . . . ?
O2 Co1 O4 Al1 0.0(1000) . . . . ?
O1 Co1 O4 Al1 0.0(1000) . . . . ?
O3 Co1 O4 Al1 0.0(1000) . . . . ?
Al1 O1 P1 O5 82.4(12) . . . . ?
Co1 O1 P1 O5 82.4(12) . . . . ?
Al1 O1 P1 O10 -38.7(13) . . . 8_665 ?
Co1 O1 P1 O10 -38.7(13) . . . 8_665 ?
Al1 O1 P1 O12 -156.9(11) . . . . ?
Co1 O1 P1 O12 -156.9(11) . . . . ?
O10 P1 O5 Co2 -50.9(14) 8_665 . . . ?
O12 P1 O5 Co2 70.3(13) . . . . ?
O1 P1 O5 Co2 -172.4(11) . . . . ?
O10 P1 O5 Al2 -50.9(14) 8_665 . . . ?
O12 P1 O5 Al2 70.3(13) . . . . ?
O1 P1 O5 Al2 -172.4(11) . . . . ?
O8 Co2 O5 P1 -69.8(13) . . . . ?
O7 Co2 O5 P1 172.9(12) . . . . ?
O6 Co2 O5 P1 50.4(14) . . . . ?
O8 Co2 O5 Al2 0.0(1000) . . . . ?
O7 Co2 O5 Al2 0.0(1000) . . . . ?
O6 Co2 O5 Al2 0.0(1000) . . . . ?
O8 Al2 O5 P1 -69.8(13) . . . . ?
O7 Al2 O5 P1 172.9(12) . . . . ?
O6 Al2 O5 P1 50.4(14) . . . . ?
O8 Al2 O5 Co2 0.0(1000) . . . . ?
O7 Al2 O5 Co2 0.0(1000) . . . . ?
O6 Al2 O5 Co2 0.0(1000) . . . . ?
O8 Al2 O6 P3 171.5(10) . . . 5_565 ?
O7 Al2 O6 P3 -72.3(11) . . . 5_565 ?
O5 Al2 O6 P3 50.3(12) . . . 5_565 ?
O8 Al2 O6 Co2 0.0(1000) . . . . ?
O7 Al2 O6 Co2 0.0(1000) . . . . ?
O5 Al2 O6 Co2 0.0(1000) . . . . ?
O8 Co2 O6 P3 171.5(10) . . . 5_565 ?
O7 Co2 O6 P3 -72.3(11) . . . 5_565 ?
O5 Co2 O6 P3 50.3(12) . . . 5_565 ?
O8 Co2 O6 Al2 0.0(1000) . . . . ?
O7 Co2 O6 Al2 0.0(1000) . . . . ?
O5 Co2 O6 Al2 0.0(1000) . . . . ?
O8 Al2 O7 P2 165.5(11) . . . 4_455 ?
O6 Al2 O7 P2 47.1(13) . . . 4_455 ?
O5 Al2 O7 P2 -73.8(13) . . . 4_455 ?
O8 Al2 O7 Co2 0.0(1000) . . . . ?
O6 Al2 O7 Co2 0.0(1000) . . . . ?
O5 Al2 O7 Co2 0.0(1000) . . . . ?
O8 Co2 O7 P2 165.5(11) . . . 4_455 ?
O6 Co2 O7 P2 47.1(13) . . . 4_455 ?
O5 Co2 O7 P2 -73.8(13) . . . 4_455 ?
O8 Co2 O7 Al2 0.0(1000) . . . . ?
O6 Co2 O7 Al2 0.0(1000) . . . . ?
O5 Co2 O7 Al2 0.0(1000) . . . . ?
O7 Al2 O8 P2 138.8(12) . . . . ?
O6 Al2 O8 P2 -101.6(12) . . . . ?
O5 Al2 O8 P2 18.0(14) . . . . ?
O7 Al2 O8 Co2 0.0(1000) . . . . ?
O6 Al2 O8 Co2 0.0(1000) . . . . ?
O5 Al2 O8 Co2 0.0(1000) . . . . ?
O7 Co2 O8 P2 138.8(12) . . . . ?
O6 Co2 O8 P2 -101.6(12) . . . . ?
O5 Co2 O8 P2 18.0(14) . . . . ?
O7 Co2 O8 Al2 0.0(1000) . . . . ?
O6 Co2 O8 Al2 0.0(1000) . . . . ?
O5 Co2 O8 Al2 0.0(1000) . . . . ?
Al2 O8 P2 O7 -138.4(11) . . . 3_565 ?
Co2 O8 P2 O7 -138.4(11) . . . 3_565 ?
Al2 O8 P2 O9 -20.5(14) . . . . ?
Co2 O8 P2 O9 -20.5(14) . . . . ?
Al2 O8 P2 O3 101.3(12) . . . 7_565 ?
Co2 O8 P2 O3 101.3(12) . . . 7_565 ?
O7 P2 O9 Co3 -167.8(11) 3_565 . . . ?
O8 P2 O9 Co3 73.7(13) . . . . ?
O3 P2 O9 Co3 -46.0(13) 7_565 . . . ?
O7 P2 O9 Al3 -167.8(11) 3_565 . . . ?
O8 P2 O9 Al3 73.7(13) . . . . ?
O3 P2 O9 Al3 -46.0(13) 7_565 . . . ?
O10 Co3 O9 P2 46.5(13) . . . . ?
O12 Co3 O9 P2 -76.0(13) . . . . ?
O11 Co3 O9 P2 168.8(11) . . . . ?
O10 Co3 O9 Al3 0.0(1000) . . . . ?
O12 Co3 O9 Al3 0.0(1000) . . . . ?
O11 Co3 O9 Al3 0.0(1000) . . . . ?
O10 Al3 O9 P2 46.5(13) . . . . ?
O12 Al3 O9 P2 -76.0(13) . . . . ?
O11 Al3 O9 P2 168.8(11) . . . . ?
O10 Al3 O9 Co3 0.0(1000) . . . . ?
O12 Al3 O9 Co3 0.0(1000) . . . . ?
O11 Al3 O9 Co3 0.0(1000) . . . . ?
O12 Al3 O10 P1 174.8(10) . . . 7_565 ?
O11 Al3 O10 P1 -70.6(12) . . . 7_565 ?
O9 Al3 O10 P1 52.0(12) . . . 7_565 ?
O12 Al3 O10 Co3 0.0(1000) . . . . ?
O11 Al3 O10 Co3 0.0(1000) . . . . ?
O9 Al3 O10 Co3 0.0(1000) . . . . ?
O12 Co3 O10 P1 174.8(10) . . . 7_565 ?
O11 Co3 O10 P1 -70.6(12) . . . 7_565 ?
O9 Co3 O10 P1 52.0(12) . . . 7_565 ?
O12 Co3 O10 Al3 0.0(1000) . . . . ?
O11 Co3 O10 Al3 0.0(1000) . . . . ?
O9 Co3 O10 Al3 0.0(1000) . . . . ?
O10 Al3 O11 P3 38.9(15) . . . 3_565 ?
O12 Al3 O11 P3 157.1(13) . . . 3_565 ?
O9 Al3 O11 P3 -84.0(14) . . . 3_565 ?
O10 Al3 O11 Co3 0.0(1000) . . . . ?
O12 Al3 O11 Co3 0.0(1000) . . . . ?
O9 Al3 O11 Co3 0.0(1000) . . . . ?
O10 Co3 O11 P3 38.9(15) . . . 3_565 ?
O12 Co3 O11 P3 157.1(13) . . . 3_565 ?
O9 Co3 O11 P3 -84.0(14) . . . 3_565 ?
O10 Co3 O11 Al3 0.0(1000) . . . . ?
O12 Co3 O11 Al3 0.0(1000) . . . . ?
O9 Co3 O11 Al3 0.0(1000) . . . . ?
O5 P1 O12 Co3 -23.9(15) . . . . ?
O10 P1 O12 Co3 97.8(14) 8_665 . . . ?
O1 P1 O12 Co3 -143.1(13) . . . . ?
O5 P1 O12 Al3 -23.9(15) . . . . ?
O10 P1 O12 Al3 97.8(14) 8_665 . . . ?
O1 P1 O12 Al3 -143.1(13) . . . . ?
O10 Co3 O12 P1 -97.6(14) . . . . ?
O11 Co3 O12 P1 144.2(13) . . . . ?
O9 Co3 O12 P1 25.4(15) . . . . ?
O10 Co3 O12 Al3 0.0(1000) . . . . ?
O11 Co3 O12 Al3 0.0(1000) . . . . ?
O9 Co3 O12 Al3 0.0(1000) . . . . ?
O10 Al3 O12 P1 -97.6(14) . . . . ?
O11 Al3 O12 P1 144.2(13) . . . . ?
O9 Al3 O12 P1 25.4(15) . . . . ?
O10 Al3 O12 Co3 0.0(1000) . . . . ?
O11 Al3 O12 Co3 0.0(1000) . . . . ?
O9 Al3 O12 Co3 0.0(1000) . . . . ?
Al1 O4 P3 O11 -160.5(11) . . . 4_455 ?
Co1 O4 P3 O11 -160.5(11) . . . 4_455 ?
Al1 O4 P3 O6 -39.2(14) . . . 5_565 ?
Co1 O4 P3 O6 -39.2(14) . . . 5_565 ?
Al1 O4 P3 O2 82.3(13) . . . 5_566 ?
Co1 O4 P3 O2 82.3(13) . . . 5_566 ?
